data_7123552
loop_
_publ_author_name
'Zhang, Xiaocui'
'Wu, Xueting'
'Jiang, Shichao'
'Gao, Jingshuo'
'Yao, Zhuojun'
'Deng, Jiajie'
'Zhang, Linmeng'
'Yu, Zhipeng'

_publ_section_title
;
 Photo-accelerated &#x201C;Click&#x201D; Reaction between Diarylsydnone
 and Ring-strained Alkyne for Bioorthogonal Ligation
;
_journal_name_full 'Chemical Communications'
_journal_paper_doi 10.1039/C9CC02882J
_journal_year 2019
_chemical_formula_moiety 'C24 H22 F4 N2 O'
_chemical_formula_sum 'C24 H22 F4 N2 O'
_chemical_formula_weight 430.43
_chemical_name_common 5bd-dark
_chemical_name_systematic
;
 ? 
;
_space_group_crystal_system triclinic
_space_group_IT_number 2
_space_group_name_Hall '-P 1'
_space_group_name_H-M_alt 'P -1'
_symmetry_space_group_name_Hall '-P 1'
_symmetry_space_group_name_H-M 'P -1'
_atom_sites_solution_hydrogens geom
_atom_sites_solution_primary direct
_audit_creation_date 2018-09-21
_audit_creation_method
;
Olex2 1.2
(compiled 2018.05.29 svn.r3508 for OlexSys, GUI svn.r5506)
;
_audit_update_record
;
2019-03-20 deposited with the CCDC.    2019-05-23 downloaded from the CCDC.
;
_cell_angle_alpha 93.263(4)
_cell_angle_beta 95.198(5)
_cell_angle_gamma 106.430(5)
_cell_formula_units_Z 2
_cell_length_a 5.7422(4)
_cell_length_b 8.6225(4)
_cell_length_c 22.5087(13)
_cell_measurement_reflns_used 2202
_cell_measurement_temperature 293(2)
_cell_measurement_theta_max 27.1060
_cell_measurement_theta_min 3.5160
_cell_volume 1060.57(11)
_computing_cell_refinement
;
CrysAlisPro, Agilent Technologies,
Version 1.171.37.35 (release 13-08-2014 CrysAlis171 .NET)
(compiled Aug 13 2014,18:06:01)
;
_computing_data_collection
;
CrysAlisPro, Agilent Technologies,
Version 1.171.37.35 (release 13-08-2014 CrysAlis171 .NET)
(compiled Aug 13 2014,18:06:01)
;
_computing_data_reduction
;
CrysAlisPro, Agilent Technologies,
Version 1.171.37.35 (release 13-08-2014 CrysAlis171 .NET)
(compiled Aug 13 2014,18:06:01)
;
_computing_molecular_graphics 'Olex2 (Dolomanov et al., 2009)'
_computing_publication_material 'Olex2 (Dolomanov et al., 2009)'
_computing_structure_refinement 'ShelXL (Sheldrick, 2015)'
_computing_structure_solution 'ShelXS (Sheldrick, 2008)'
_diffrn_ambient_temperature 293.15
_diffrn_detector 'CCD plate'
_diffrn_detector_area_resol_mean 16.0874
_diffrn_detector_type Eos
_diffrn_measured_fraction_theta_full 0.998
_diffrn_measured_fraction_theta_max 0.998
_diffrn_measurement_details
;
#__ type_ start__ end____ width___ exp.time_
  1 omega  -42.00   52.40   0.8000   19.0000
omega____ theta____ kappa____ phi______ frames
    -      -14.9669   77.0000 -120.0000 118

#__ type_ start__ end____ width___ exp.time_
  2 omega  -25.00   23.00   0.8000   19.0000
omega____ theta____ kappa____ phi______ frames
    -      -14.9669  -99.0000  -60.0000 60

#__ type_ start__ end____ width___ exp.time_
  3 omega  -25.00   15.00   0.8000   19.0000
omega____ theta____ kappa____ phi______ frames
    -      -14.9669  -99.0000  120.0000 50

#__ type_ start__ end____ width___ exp.time_
  4 omega  -80.00    2.40   0.8000   19.0000
omega____ theta____ kappa____ phi______ frames
    -      -14.9669  -38.0000  -60.0000 103

#__ type_ start__ end____ width___ exp.time_
  5 omega  -81.00  -26.60   0.8000   19.0000
omega____ theta____ kappa____ phi______ frames
    -      -14.9669  -77.0000  120.0000 68

#__ type_ start__ end____ width___ exp.time_
  6 omega  -15.00   11.40   0.8000   19.0000
omega____ theta____ kappa____ phi______ frames
    -      -14.9669  -77.0000  120.0000 33

#__ type_ start__ end____ width___ exp.time_
  7 omega   38.00   88.40   0.8000   19.0000
omega____ theta____ kappa____ phi______ frames
    -       16.6856  178.0000  150.0000 63
;
_diffrn_measurement_device 'four-circle diffractometer'
_diffrn_measurement_device_type 'Xcalibur, Eos'
_diffrn_measurement_method '\w scans'
_diffrn_orient_matrix_UB_11 0.0780476000
_diffrn_orient_matrix_UB_12 -0.0505152000
_diffrn_orient_matrix_UB_13 0.0028640000
_diffrn_orient_matrix_UB_21 0.0332668000
_diffrn_orient_matrix_UB_22 0.0290042000
_diffrn_orient_matrix_UB_23 0.0306050000
_diffrn_orient_matrix_UB_31 -0.0979568000
_diffrn_orient_matrix_UB_32 -0.0633859000
_diffrn_orient_matrix_UB_33 0.0079942000
_diffrn_radiation_monochromator graphite
_diffrn_radiation_probe x-ray
_diffrn_radiation_type MoK\a
_diffrn_radiation_wavelength 0.71073
_diffrn_reflns_av_R_equivalents 0.0225
_diffrn_reflns_av_unetI/netI 0.0478
_diffrn_reflns_Laue_measured_fraction_full 0.998
_diffrn_reflns_Laue_measured_fraction_max 0.998
_diffrn_reflns_limit_h_max 7
_diffrn_reflns_limit_h_min -7
_diffrn_reflns_limit_k_max 10
_diffrn_reflns_limit_k_min -10
_diffrn_reflns_limit_l_max 28
_diffrn_reflns_limit_l_min -28
_diffrn_reflns_number 9014
_diffrn_reflns_point_group_measured_fraction_full 0.998
_diffrn_reflns_point_group_measured_fraction_max 0.998
_diffrn_reflns_theta_full 25.242
_diffrn_reflns_theta_max 26.372
_diffrn_reflns_theta_min 3.197
_diffrn_source 'Enhance (Mo) X-ray Source'
_exptl_absorpt_coefficient_mu 0.107
_exptl_absorpt_correction_T_max 1.00000
_exptl_absorpt_correction_T_min 0.96998
_exptl_absorpt_correction_type multi-scan
_exptl_absorpt_process_details
;
CrysAlisPro, Agilent Technologies,
Version 1.171.37.35 (release 13-08-2014 CrysAlis171 .NET)
(compiled Aug 13 2014,18:06:01)
Empirical absorption correction using spherical harmonics,
 implemented in SCALE3 ABSPACK scaling algorithm.
;
_exptl_crystal_colour ??
_exptl_crystal_density_diffrn 1.348
_exptl_crystal_density_method 'not measured'
_exptl_crystal_F_000 448
_exptl_crystal_size_max 0.35
_exptl_crystal_size_mid 0.3
_exptl_crystal_size_min 0.25
_refine_diff_density_max 0.330
_refine_diff_density_min -0.279
_refine_diff_density_rms 0.040
_refine_ls_extinction_method none
_refine_ls_goodness_of_fit_ref 1.041
_refine_ls_hydrogen_treatment constr
_refine_ls_matrix_type full
_refine_ls_number_parameters 295
_refine_ls_number_reflns 4338
_refine_ls_number_restraints 0
_refine_ls_restrained_S_all 1.041
_refine_ls_R_factor_all 0.1160
_refine_ls_R_factor_gt 0.0656
_refine_ls_shift/su_max 0.001
_refine_ls_shift/su_mean 0.000
_refine_ls_structure_factor_coef Fsqd
_refine_ls_weighting_details 'w=1/[\s^2^(Fo^2^)+(0.0859P)^2^+0.2469P] where P=(Fo^2^+2Fc^2^)/3'
_refine_ls_weighting_scheme calc
_refine_ls_wR_factor_gt 0.1707
_refine_ls_wR_factor_ref 0.1993
_reflns_Friedel_coverage 0.000
_reflns_number_gt 2418
_reflns_number_total 4338
_reflns_threshold_expression 'I > 2\s(I)'
_cod_data_source_file c9cc02882j2.cif
_cod_data_source_block 180921_s1_zxc
_cod_original_cell_volume 1060.56(11)
_cod_database_code 7123552
_shelx_shelxl_version_number 2014/7
_chemical_oxdiff_formula c12h12n2f3
_shelx_space_group_comment
;
The symmetry employed for this shelxl refinement is uniquely defined
by the following loop, which should always be used as a source of
symmetry information in preference to the above space-group names.
They are only intended as comments.
;
_shelx_estimated_absorpt_t_max 0.974
_shelx_estimated_absorpt_t_min 0.964
_reflns_odcompleteness_completeness 99.84
_reflns_odcompleteness_iscentric 1
_reflns_odcompleteness_theta 26.32
_olex2_refinement_description
;
1. Fixed Uiso
 At 1.2 times of:
  All C(H) groups, All C(H,H) groups, All C(H,H,H,H) groups
 At 1.5 times of:
  All O(H) groups
2. Uiso/Uaniso restraints and constraints
Uanis(O1) = Uanis(O1A)
Uanis(C7) = Uanis(C7A)
Uanis(C5) = Uanis(C5A)
Uanis(C6) = Uanis(C6A)
3. Others
 Sof(H24C)=Sof(H24D)=Sof(O1A)=Sof(H1A)=1-FVAR(1)
 Sof(H24A)=Sof(H24B)=Sof(O1)=Sof(H1)=FVAR(1)
 Sof(H4BC)=Sof(H4BD)=Sof(H8BC)=Sof(H8BD)=Sof(C5A)=Sof(H5A)=Sof(C6A)=Sof(H6A)=
 Sof(C7A)=Sof(H7A)=1-FVAR(2)
 Sof(H4AA)=Sof(H4AB)=Sof(H8AA)=Sof(H8AB)=Sof(C5)=Sof(H5)=Sof(C6)=Sof(H6)=
 Sof(C7)=Sof(H7)=FVAR(2)
4.a Ternary CH refined with riding coordinates:
 C5(H5), C6(H6), C7(H7), C5A(H5A), C6A(H6A), C7A(H7A)
4.b Secondary CH2 refined with riding coordinates:
 C3(H3A,H3B), C4(H4AA,H4AB), C4(H4BC,H4BD), C8(H8AA,H8AB), C8(H8BC,H8BD),
 C9(H9A,H9B), C24(H24A,H24B), C24(H24C,H24D)
4.c Aromatic/amide H refined with riding coordinates:
 C12(H12), C13(H13), C15(H15), C16(H16), C19(H19), C20(H20), C22(H22), C23(H23)
4.d Tetrahedral OH refined with riding coordinates:
 O1A(H1A)
4.e Idealised tetrahedral OH refined as rotating group:
 O1(H1)
;
_olex2_submission_special_instructions 'No special instructions were received'

loop_
_space_group_symop_operation_xyz
'x, y, z'
'-x, -y, -z'

loop_
_atom_site_label
_atom_site_type_symbol
_atom_site_fract_x
_atom_site_fract_y
_atom_site_fract_z
_atom_site_U_iso_or_equiv
_atom_site_adp_type
_atom_site_occupancy
_atom_site_site_symmetry_order
_atom_site_calc_flag
_atom_site_refinement_flags_posn
_atom_site_refinement_flags_occupancy
_atom_site_disorder_assembly
_atom_site_disorder_group
F19 F 0.2811(4) 1.3526(2) 0.32239(11) 0.0930(7) Uani 1 1 d . . . .
F27 F 1.0628(7) 0.8034(6) 0.54075(12) 0.1944(18) Uani 1 1 d . . . .
F28 F 0.6942(7) 0.7752(5) 0.53443(13) 0.1760(15) Uani 1 1 d . . . .
F29 F 0.8179(8) 0.5760(4) 0.52265(13) 0.1713(14) Uani 1 1 d . . . .
N1 N 0.7307(4) 0.9169(3) 0.23179(10) 0.0520(6) Uani 1 1 d . . . .
N2 N 0.7472(5) 0.9110(3) 0.17199(10) 0.0577(6) Uani 1 1 d . . . .
C1 C 0.8303(5) 0.8076(3) 0.25837(12) 0.0480(7) Uani 1 1 d . . . .
C2 C 0.9128(5) 0.7287(3) 0.21407(12) 0.0500(7) Uani 1 1 d . . . .
C3 C 1.0290(5) 0.5949(3) 0.22276(13) 0.0586(8) Uani 1 1 d . . . .
H3A H 1.0424 0.5780 0.2650 0.070 Uiso 1 1 calc R . . .
H3B H 1.1933 0.6296 0.2112 0.070 Uiso 1 1 calc R . . .
C4 C 0.8914(6) 0.4320(3) 0.18728(13) 0.0618(8) Uani 1 1 d . . . .
H4AA H 0.8910 0.3443 0.2125 0.074 Uiso 0.856(3) 1 calc R P A 1
H4AB H 0.7231 0.4296 0.1763 0.074 Uiso 0.856(3) 1 calc R P A 1
H4BC H 0.9993 0.4047 0.1603 0.074 Uiso 0.144(3) 1 calc R P A 2
H4BD H 0.8592 0.3492 0.2154 0.074 Uiso 0.144(3) 1 calc R P A 2
C8 C 0.7936(7) 0.5906(4) 0.07047(14) 0.0706(9) Uani 1 1 d . . . .
H8AA H 0.6490 0.5425 0.0897 0.085 Uiso 0.856(3) 1 calc R P A 1
H8AB H 0.7421 0.5929 0.0284 0.085 Uiso 0.856(3) 1 calc R P A 1
H8BC H 0.7354 0.5944 0.0289 0.085 Uiso 0.144(3) 1 calc R P A 2
H8BD H 0.9196 0.5357 0.0709 0.085 Uiso 0.144(3) 1 calc R P A 2
C9 C 0.9106(7) 0.7656(4) 0.09817(13) 0.0699(9) Uani 1 1 d . . . .
H9A H 1.0862 0.7915 0.0978 0.084 Uiso 1 1 calc R . . .
H9B H 0.8538 0.8383 0.0731 0.084 Uiso 1 1 calc R . . .
C10 C 0.8576(5) 0.7978(3) 0.16111(13) 0.0548(7) Uani 1 1 d . . . .
C11 C 0.8388(5) 0.7860(3) 0.32313(12) 0.0465(6) Uani 1 1 d . . . .
C12 C 1.0586(5) 0.8367(4) 0.35951(14) 0.0627(8) Uani 1 1 d . . . .
H12 H 1.2018 0.8852 0.3432 0.075 Uiso 1 1 calc R . . .
C13 C 1.0665(6) 0.8158(4) 0.41982(15) 0.0724(9) Uani 1 1 d . . . .
H13 H 1.2152 0.8500 0.4439 0.087 Uiso 1 1 calc R . . .
C14 C 0.8557(7) 0.7445(4) 0.44476(14) 0.0657(8) Uani 1 1 d . . . .
C15 C 0.6381(7) 0.6925(4) 0.40879(16) 0.0764(10) Uani 1 1 d . . . .
H15 H 0.4953 0.6431 0.4252 0.092 Uiso 1 1 calc R . . .
C16 C 0.6297(6) 0.7131(4) 0.34847(15) 0.0665(8) Uani 1 1 d . . . .
H16 H 0.4809 0.6773 0.3245 0.080 Uiso 1 1 calc R . . .
C17 C 0.8598(10) 0.7248(6) 0.50978(19) 0.0982(13) Uani 1 1 d . . . .
C18 C 0.6159(5) 1.0287(3) 0.25720(13) 0.0495(7) Uani 1 1 d . . . .
C19 C 0.7043(5) 1.1150(3) 0.31201(13) 0.0545(7) Uani 1 1 d . . . .
H19 H 0.8399 1.0996 0.3340 0.065 Uiso 1 1 calc R . . .
C20 C 0.5911(6) 1.2246(3) 0.33424(15) 0.0633(8) Uani 1 1 d . . . .
H20 H 0.6471 1.2825 0.3714 0.076 Uiso 1 1 calc R . . .
C21 C 0.3943(6) 1.2454(3) 0.29993(17) 0.0635(8) Uani 1 1 d . . . .
C22 C 0.3062(5) 1.1643(4) 0.24526(16) 0.0646(8) Uani 1 1 d . . . .
H22 H 0.1734 1.1828 0.2231 0.078 Uiso 1 1 calc R . . .
C23 C 0.4173(5) 1.0545(3) 0.22338(14) 0.0560(7) Uani 1 1 d . . . .
H23 H 0.3598 0.9976 0.1861 0.067 Uiso 1 1 calc R . . .
C24 C 0.6118(10) 0.2160(5) 0.06879(19) 0.1069(15) Uani 1 1 d . . . .
H24A H 0.5339 0.2616 0.0990 0.128 Uiso 0.590(4) 1 calc R P A 1
H24B H 0.5408 0.2343 0.0300 0.128 Uiso 0.590(4) 1 calc R P A 1
H24C H 0.5641 0.1137 0.0868 0.128 Uiso 0.410(4) 1 calc R P A 2
H24D H 0.7880 0.2526 0.0692 0.128 Uiso 0.410(4) 1 calc R P A 2
O1 O 0.5553(13) 0.0486(5) 0.0731(2) 0.1257(17) Uani 0.590(4) 1 d . P A 1
H1 H 0.4526 0.0010 0.0454 0.189 Uiso 0.590(4) 1 calc GR P A 1
C5 C 1.0053(7) 0.4065(4) 0.13241(17) 0.0663(10) Uani 0.856(3) 1 d . P A 1
H5 H 1.1743 0.4032 0.1406 0.080 Uiso 0.856(3) 1 calc R P A 1
C6 C 0.8717(10) 0.3049(5) 0.07591(18) 0.0793(12) Uani 0.856(3) 1 d . P A 1
H6 H 0.9716 0.2490 0.0551 0.095 Uiso 0.856(3) 1 calc R P A 1
C7 C 0.9606(8) 0.4867(5) 0.07626(16) 0.0699(11) Uani 0.856(3) 1 d . P A 1
H7 H 1.1068 0.5249 0.0556 0.084 Uiso 0.856(3) 1 calc R P A 1
O1A O 0.4983(16) 0.2072(7) 0.0147(3) 0.1257(17) Uani 0.410(4) 1 d . P A 2
H1A H 0.4340 0.1117 0.0026 0.189 Uiso 0.410(4) 1 calc R P A 2
C5A C 0.654(4) 0.423(3) 0.1511(10) 0.0663(10) Uani 0.144(3) 1 d . P A 2
H5A H 0.5292 0.4260 0.1776 0.080 Uiso 0.144(3) 1 calc R P A 2
C6A C 0.535(5) 0.316(3) 0.0920(10) 0.0793(12) Uani 0.144(3) 1 d . P A 2
H6A H 0.3577 0.2739 0.0924 0.095 Uiso 0.144(3) 1 calc R P A 2
C7A C 0.615(5) 0.505(3) 0.0961(10) 0.0699(11) Uani 0.144(3) 1 d . P A 2
H7A H 0.4778 0.5509 0.0963 0.084 Uiso 0.144(3) 1 calc R P A 2

loop_
_atom_site_aniso_label
_atom_site_aniso_U_11
_atom_site_aniso_U_22
_atom_site_aniso_U_33
_atom_site_aniso_U_23
_atom_site_aniso_U_13
_atom_site_aniso_U_12
F19 0.0871(14) 0.0785(12) 0.1222(19) -0.0061(12) 0.0084(12) 0.0417(11)
F27 0.174(3) 0.316(5) 0.0488(17) 0.040(2) -0.0248(18) 0.006(3)
F28 0.239(4) 0.271(4) 0.0723(19) 0.027(2) 0.062(2) 0.146(4)
F29 0.305(5) 0.151(3) 0.083(2) 0.0643(18) 0.046(2) 0.089(3)
N1 0.0652(15) 0.0530(12) 0.0377(13) 0.0061(10) -0.0050(11) 0.0198(11)
N2 0.0828(17) 0.0531(13) 0.0377(14) 0.0045(11) -0.0019(12) 0.0231(12)
C1 0.0492(15) 0.0478(13) 0.0435(16) 0.0059(12) -0.0044(13) 0.0109(12)
C2 0.0580(16) 0.0509(14) 0.0389(16) 0.0058(12) -0.0032(13) 0.0148(12)
C3 0.0658(19) 0.0684(18) 0.0463(18) 0.0083(14) -0.0032(14) 0.0292(15)
C4 0.084(2) 0.0630(17) 0.0471(18) 0.0091(14) 0.0011(16) 0.0373(16)
C8 0.117(3) 0.0707(19) 0.0329(16) 0.0026(14) 0.0022(17) 0.045(2)
C9 0.106(3) 0.0666(18) 0.0411(18) 0.0122(15) 0.0080(17) 0.0295(17)
C10 0.0729(19) 0.0504(14) 0.0398(16) 0.0053(12) 0.0014(14) 0.0170(14)
C11 0.0547(17) 0.0469(13) 0.0378(15) 0.0057(11) -0.0011(13) 0.0160(12)
C12 0.0535(17) 0.084(2) 0.0467(18) 0.0136(15) -0.0025(14) 0.0146(15)
C13 0.071(2) 0.094(2) 0.047(2) 0.0057(18) -0.0156(17) 0.0231(18)
C14 0.092(2) 0.0691(18) 0.0416(18) 0.0085(15) 0.0037(18) 0.0322(18)
C15 0.078(2) 0.092(2) 0.060(2) 0.0267(19) 0.0173(19) 0.0175(18)
C16 0.0572(19) 0.0780(19) 0.057(2) 0.0161(16) -0.0028(16) 0.0083(15)
C17 0.137(4) 0.119(3) 0.051(2) 0.026(2) 0.012(3) 0.055(3)
C18 0.0549(17) 0.0453(13) 0.0469(17) 0.0086(12) -0.0006(13) 0.0132(12)
C19 0.0584(18) 0.0567(15) 0.0478(18) 0.0004(13) -0.0057(14) 0.0202(14)
C20 0.068(2) 0.0590(17) 0.060(2) -0.0040(15) -0.0009(16) 0.0182(15)
C21 0.0636(19) 0.0490(15) 0.081(2) 0.0044(16) 0.0089(18) 0.0210(14)
C22 0.0535(18) 0.0624(17) 0.078(2) 0.0139(17) -0.0045(16) 0.0193(14)
C23 0.0577(17) 0.0506(14) 0.0551(19) 0.0084(13) -0.0047(14) 0.0107(13)
C24 0.172(5) 0.069(2) 0.077(3) -0.005(2) -0.038(3) 0.048(3)
O1 0.222(5) 0.074(2) 0.073(3) -0.0173(19) -0.059(3) 0.057(3)
C5 0.083(2) 0.081(2) 0.051(2) 0.0105(19) 0.0095(19) 0.047(2)
C6 0.124(4) 0.083(3) 0.048(2) -0.003(2) 0.005(2) 0.060(3)
C7 0.102(3) 0.081(2) 0.041(2) 0.0079(18) 0.019(2) 0.046(2)
O1A 0.222(5) 0.074(2) 0.073(3) -0.0173(19) -0.059(3) 0.057(3)
C5A 0.083(2) 0.081(2) 0.051(2) 0.0105(19) 0.0095(19) 0.047(2)
C6A 0.124(4) 0.083(3) 0.048(2) -0.003(2) 0.005(2) 0.060(3)
C7A 0.102(3) 0.081(2) 0.041(2) 0.0079(18) 0.019(2) 0.046(2)

loop_
_atom_type_symbol
_atom_type_description
_atom_type_scat_dispersion_real
_atom_type_scat_dispersion_imag
_atom_type_scat_source
C C 0.0033 0.0016 'International Tables Vol C Tables 4.2.6.8 and 6.1.1.4'
H H 0.0000 0.0000 'International Tables Vol C Tables 4.2.6.8 and 6.1.1.4'
F F 0.0171 0.0103 'International Tables Vol C Tables 4.2.6.8 and 6.1.1.4'
N N 0.0061 0.0033 'International Tables Vol C Tables 4.2.6.8 and 6.1.1.4'
O O 0.0106 0.0060 'International Tables Vol C Tables 4.2.6.8 and 6.1.1.4'

loop_
_geom_angle_atom_site_label_1
_geom_angle_atom_site_label_2
_geom_angle_atom_site_label_3
_geom_angle
N2 N1 C1 111.3(2)
N2 N1 C18 118.5(2)
C1 N1 C18 130.3(2)
C10 N2 N1 105.4(2)
N1 C1 C11 123.7(2)
C2 C1 N1 107.0(2)
C2 C1 C11 129.3(2)
C1 C2 C3 125.2(2)
C1 C2 C10 105.1(2)
C10 C2 C3 129.7(3)
C2 C3 H3A 108.6
C2 C3 H3B 108.6
C2 C3 C4 114.9(2)
H3A C3 H3B 107.5
C4 C3 H3A 108.6
C4 C3 H3B 108.6
C3 C4 H4AA 109.3
C3 C4 H4AB 109.3
C3 C4 H4BC 108.0
C3 C4 H4BD 108.0
H4AA C4 H4AB 108.0
H4BC C4 H4BD 107.3
C5 C4 C3 111.6(3)
C5 C4 H4AA 109.3
C5 C4 H4AB 109.3
C5A C4 C3 117.2(9)
C5A C4 H4BC 108.0
C5A C4 H4BD 108.0
H8AA C8 H8AB 107.7
H8BC C8 H8BD 107.4
C9 C8 H8AA 108.9
C9 C8 H8AB 108.9
C9 C8 H8BC 108.3
C9 C8 H8BD 108.3
C7 C8 H8AA 108.9
C7 C8 H8AB 108.9
C7 C8 C9 113.4(3)
C7A C8 H8BC 108.3
C7A C8 H8BD 108.3
C7A C8 C9 116.0(10)
C8 C9 H9A 108.5
C8 C9 H9B 108.5
H9A C9 H9B 107.5
C10 C9 C8 115.0(3)
C10 C9 H9A 108.5
C10 C9 H9B 108.5
N2 C10 C2 111.3(3)
N2 C10 C9 118.4(2)
C2 C10 C9 130.3(3)
C12 C11 C1 120.4(2)
C16 C11 C1 121.0(2)
C16 C11 C12 118.6(3)
C11 C12 H12 119.8
C13 C12 C11 120.4(3)
C13 C12 H12 119.8
C12 C13 H13 119.8
C12 C13 C14 120.5(3)
C14 C13 H13 119.8
C13 C14 C17 121.2(4)
C15 C14 C13 119.3(3)
C15 C14 C17 119.5(4)
C14 C15 H15 119.8
C14 C15 C16 120.3(3)
C16 C15 H15 119.8
C11 C16 H16 119.5
C15 C16 C11 120.9(3)
C15 C16 H16 119.5
F27 C17 F28 104.7(4)
F27 C17 F29 105.9(4)
F27 C17 C14 114.1(4)
F28 C17 C14 113.2(4)
F29 C17 F28 104.2(4)
F29 C17 C14 113.9(4)
C19 C18 N1 121.9(2)
C19 C18 C23 120.2(3)
C23 C18 N1 117.8(3)
C18 C19 H19 120.0
C18 C19 C20 119.9(3)
C20 C19 H19 120.0
C19 C20 H20 120.9
C21 C20 C19 118.1(3)
C21 C20 H20 120.9
C20 C21 F19 117.9(3)
C22 C21 F19 118.9(3)
C22 C21 C20 123.2(3)
C21 C22 H22 120.6
C21 C22 C23 118.7(3)
C23 C22 H22 120.6
C18 C23 H23 120.1
C22 C23 C18 119.8(3)
C22 C23 H23 120.1
H24A C24 H24B 107.4
H24C C24 H24D 109.8
O1 C24 H24A 108.3
O1 C24 H24B 108.3
O1 C24 C6 115.9(4)
C6 C24 H24A 108.3
C6 C24 H24B 108.3
O1A C24 H24C 112.1
O1A C24 H24D 112.1
C6A C24 H24C 112.1
C6A C24 H24D 112.1
C6A C24 O1A 98.1(12)
C24 O1 H1 109.5
C4 C5 H5 113.4
C4 C5 C6 125.1(4)
C4 C5 C7 121.7(3)
C6 C5 H5 113.4
C7 C5 H5 113.4
C7 C5 C6 59.7(3)
C24 C6 C5 124.0(4)
C24 C6 H6 113.5
C24 C6 C7 122.1(3)
C5 C6 H6 113.5
C7 C6 C5 60.1(3)
C7 C6 H6 113.5
C8 C7 C5 123.5(3)
C8 C7 C6 123.3(4)
C8 C7 H7 113.3
C5 C7 H7 113.3
C6 C7 C5 60.2(2)
C6 C7 H7 113.3
C24 O1A H1A 109.5
C4 C5A H5A 110.2
C4 C5A C6A 128.5(17)
C6A C5A H5A 110.2
C7A C5A C4 128.1(19)
C7A C5A H5A 110.2
C7A C5A C6A 61.4(15)
C24 C6A C5A 125(2)
C24 C6A H6A 110.4
C24 C6A C7A 133(2)
C5A C6A H6A 110.4
C7A C6A C5A 57.2(14)
C7A C6A H6A 110.4
C8 C7A C5A 122(2)
C8 C7A C6A 124.1(19)
C8 C7A H7A 113.1
C5A C7A C6A 61.4(15)
C5A C7A H7A 113.1
C6A C7A H7A 113.1

loop_
_geom_bond_atom_site_label_1
_geom_bond_atom_site_label_2
_geom_bond_distance
F19 C21 1.371(3)
F27 C17 1.287(5)
F28 C17 1.305(5)
F29 C17 1.292(5)
N1 N2 1.357(3)
N1 C1 1.372(3)
N1 C18 1.434(3)
N2 C10 1.329(3)
C1 C2 1.368(4)
C1 C11 1.478(4)
C2 C3 1.501(4)
C2 C10 1.413(4)
C3 H3A 0.9700
C3 H3B 0.9700
C3 C4 1.538(4)
C4 H4AA 0.9700
C4 H4AB 0.9700
C4 H4BC 0.9700
C4 H4BD 0.9700
C4 C5 1.482(4)
C4 C5A 1.50(2)
C8 H8AA 0.9700
C8 H8AB 0.9700
C8 H8BC 0.9700
C8 H8BD 0.9700
C8 C9 1.536(4)
C8 C7 1.488(5)
C8 C7A 1.29(2)
C9 H9A 0.9700
C9 H9B 0.9700
C9 C10 1.503(4)
C11 C12 1.384(4)
C11 C16 1.378(4)
C12 H12 0.9300
C12 C13 1.378(4)
C13 H13 0.9300
C13 C14 1.379(5)
C14 C15 1.370(5)
C14 C17 1.482(5)
C15 H15 0.9300
C15 C16 1.378(4)
C16 H16 0.9300
C18 C19 1.379(4)
C18 C23 1.391(4)
C19 H19 0.9300
C19 C20 1.385(4)
C20 H20 0.9300
C20 C21 1.370(4)
C21 C22 1.359(4)
C22 H22 0.9300
C22 C23 1.376(4)
C23 H23 0.9300
C24 H24A 0.9700
C24 H24B 0.9700
C24 H24C 0.9700
C24 H24D 0.9700
C24 O1 1.399(5)
C24 C6 1.462(6)
C24 O1A 1.316(7)
C24 C6A 1.19(2)
O1 H1 0.8200
C5 H5 0.9800
C5 C6 1.513(6)
C5 C7 1.511(5)
C6 H6 0.9800
C6 C7 1.504(6)
C7 H7 0.9800
O1A H1A 0.8200
C5A H5A 0.9800
C5A C6A 1.56(3)
C5A C7A 1.49(3)
C6A H6A 0.9800
C6A C7A 1.56(3)
C7A H7A 0.9800

loop_
_geom_torsion_atom_site_label_1
_geom_torsion_atom_site_label_2
_geom_torsion_atom_site_label_3
_geom_torsion_atom_site_label_4
_geom_torsion
F19 C21 C22 C23 -178.8(2)
N1 N2 C10 C2 0.2(3)
N1 N2 C10 C9 -178.1(3)
N1 C1 C2 C3 -178.1(2)
N1 C1 C2 C10 0.3(3)
N1 C1 C11 C12 -109.3(3)
N1 C1 C11 C16 71.6(3)
N1 C18 C19 C20 178.5(2)
N1 C18 C23 C22 -178.1(2)
N2 N1 C1 C2 -0.2(3)
N2 N1 C1 C11 -179.9(2)
N2 N1 C18 C19 -140.6(3)
N2 N1 C18 C23 36.2(3)
C1 N1 N2 C10 0.0(3)
C1 N1 C18 C19 40.1(4)
C1 N1 C18 C23 -143.1(3)
C1 C2 C3 C4 119.0(3)
C1 C2 C10 N2 -0.4(3)
C1 C2 C10 C9 177.7(3)
C1 C11 C12 C13 -179.7(3)
C1 C11 C16 C15 179.8(3)
C2 C1 C11 C12 71.0(4)
C2 C1 C11 C16 -108.1(3)
C2 C3 C4 C5 100.5(3)
C2 C3 C4 C5A -3.0(10)
C3 C2 C10 N2 178.0(3)
C3 C2 C10 C9 -3.9(5)
C3 C4 C5 C6 -152.5(3)
C3 C4 C5 C7 -79.5(4)
C3 C4 C5A C6A 150.1(19)
C3 C4 C5A C7A 69(2)
C4 C5 C6 C24 -1.2(5)
C4 C5 C6 C7 109.4(4)
C4 C5 C7 C8 -2.6(6)
C4 C5 C7 C6 -114.9(4)
C4 C5A C6A C24 5(4)
C4 C5A C6A C7A -118(2)
C4 C5A C7A C8 4(3)
C4 C5A C7A C6A 118(2)
C8 C9 C10 N2 -121.1(3)
C8 C9 C10 C2 60.9(5)
C9 C8 C7 C5 81.2(4)
C9 C8 C7 C6 155.1(3)
C9 C8 C7A C5A -81(2)
C9 C8 C7A C6A -156.5(17)
C10 C2 C3 C4 -59.1(4)
C11 C1 C2 C3 1.6(4)
C11 C1 C2 C10 -180.0(3)
C11 C12 C13 C14 -0.2(5)
C12 C11 C16 C15 0.7(4)
C12 C13 C14 C15 0.9(5)
C12 C13 C14 C17 -178.4(3)
C13 C14 C15 C16 -0.8(5)
C13 C14 C17 F27 11.4(6)
C13 C14 C17 F28 130.9(4)
C13 C14 C17 F29 -110.3(5)
C14 C15 C16 C11 0.0(5)
C15 C14 C17 F27 -167.9(4)
C15 C14 C17 F28 -48.4(6)
C15 C14 C17 F29 70.4(5)
C16 C11 C12 C13 -0.6(4)
C17 C14 C15 C16 178.5(3)
C18 N1 N2 C10 -179.4(2)
C18 N1 C1 C2 179.1(3)
C18 N1 C1 C11 -0.6(4)
C18 C19 C20 C21 -1.0(4)
C19 C18 C23 C22 -1.2(4)
C19 C20 C21 F19 179.3(2)
C19 C20 C21 C22 -0.3(5)
C20 C21 C22 C23 0.9(5)
C21 C22 C23 C18 -0.1(4)
C23 C18 C19 C20 1.7(4)
C24 C6 C7 C8 1.0(6)
C24 C6 C7 C5 113.6(4)
C24 C6A C7A C8 2(4)
C24 C6A C7A C5A -109(3)
O1 C24 C6 C5 -102.8(5)
O1 C24 C6 C7 -176.1(4)
C5 C6 C7 C8 -112.6(4)
C6 C5 C7 C8 112.3(5)
C7 C8 C9 C10 -95.6(4)
C7 C5 C6 C24 -110.6(4)
O1A C24 C6A C5A -160(2)
O1A C24 C6A C7A -85(3)
C5A C6A C7A C8 112(2)
C6A C5A C7A C8 -114(2)
C7A C8 C9 C10 18.2(12)
C7A C5A C6A C24 123(3)
